data_4063706
loop_
_publ_author_name
'Adams, Jeramie J.'
'Arulsamy, Navamoney'
'Roddick, Dean M.'

_publ_section_title
;
 Acceptor PCP Pincer Iridium(I) Chemistry: Stabilization of Nonmeridional
 PCP Coordination Geometries
;
_journal_issue 4
_journal_name_full Organometallics
_journal_page_first 697
_journal_paper_doi 10.1021/om100864g
_journal_volume 30
_journal_year 2011
_chemical_formula_moiety 'C17 H10 F22 Ir P3'
_chemical_formula_sum 'C17 H10 F22 Ir P3'
_chemical_formula_weight 917.36
_chemical_name_common (CF3PCP)Ir(dfmp)
_chemical_name_systematic
; 
 ? 
;
_space_group_IT_number 2
_symmetry_cell_setting triclinic
_symmetry_space_group_name_Hall '-P 1'
_symmetry_space_group_name_H-M 'P -1'
_atom_sites_solution_hydrogens geom
_atom_sites_solution_primary direct
_atom_sites_solution_secondary difmap
_audit_creation_method SHELXL-97
_cell_angle_alpha 89.280(2)
_cell_angle_beta 84.591(2)
_cell_angle_gamma 77.878(2)
_cell_formula_units_Z 2
_cell_length_a 9.9471(5)
_cell_length_b 10.4465(5)
_cell_length_c 12.7117(6)
_cell_measurement_reflns_used 9877
_cell_measurement_temperature 150(2)
_cell_measurement_theta_max 34.25
_cell_measurement_theta_min 2.55
_cell_volume 1285.66(11)
_computing_cell_refinement 'Bruker SAINT'
_computing_data_collection 'Bruker APEX2'
_computing_data_reduction 'Bruker SAINT'
_computing_molecular_graphics 'Bruker SHELXTL'
_computing_publication_material 'Bruker SHELXTL'
_computing_structure_refinement 'SHELXL-97 (Sheldrick, 2008)'
_computing_structure_solution 'SHELXS-97 (Sheldrick, 2008)'
_diffrn_ambient_temperature 150(2)
_diffrn_measured_fraction_theta_full 0.959
_diffrn_measured_fraction_theta_max 0.959
_diffrn_measurement_device_type 'Bruker APEX-II CCD'
_diffrn_measurement_method '\f and \w scans'
_diffrn_radiation_monochromator graphite
_diffrn_radiation_source 'fine-focus sealed tube'
_diffrn_radiation_type MoK\a
_diffrn_radiation_wavelength 0.71073
_diffrn_reflns_av_R_equivalents 0.0413
_diffrn_reflns_av_sigmaI/netI 0.0493
_diffrn_reflns_limit_h_max 15
_diffrn_reflns_limit_h_min -15
_diffrn_reflns_limit_k_max 16
_diffrn_reflns_limit_k_min -16
_diffrn_reflns_limit_l_max 20
_diffrn_reflns_limit_l_min -19
_diffrn_reflns_number 26928
_diffrn_reflns_theta_full 34.55
_diffrn_reflns_theta_max 34.55
_diffrn_reflns_theta_min 1.99
_exptl_absorpt_coefficient_mu 5.548
_exptl_absorpt_correction_T_max 0.5724
_exptl_absorpt_correction_T_min 0.3230
_exptl_absorpt_correction_type multi-scan
_exptl_absorpt_process_details 'SADABS (Bruker AXS Inc., 2008)'
_exptl_crystal_colour orange
_exptl_crystal_density_diffrn 2.370
_exptl_crystal_density_method 'not measured'
_exptl_crystal_description rectangular
_exptl_crystal_F_000 864
_exptl_crystal_size_max 0.21
_exptl_crystal_size_mid 0.18
_exptl_crystal_size_min 0.10
_refine_diff_density_max 8.815
_refine_diff_density_min -4.847
_refine_diff_density_rms 0.333
_refine_ls_extinction_method none
_refine_ls_goodness_of_fit_ref 1.025
_refine_ls_hydrogen_treatment constr
_refine_ls_matrix_type full
_refine_ls_number_parameters 388
_refine_ls_number_reflns 10509
_refine_ls_number_restraints 0
_refine_ls_restrained_S_all 1.025
_refine_ls_R_factor_all 0.0525
_refine_ls_R_factor_gt 0.0466
_refine_ls_shift/su_max 0.002
_refine_ls_shift/su_mean 0.000
_refine_ls_structure_factor_coef Fsqd
_refine_ls_weighting_details 'calc w=1/[\s^2^(Fo^2^)+(0.0971P)^2^+0.0000P] where P=(Fo^2^+2Fc^2^)/3'
_refine_ls_weighting_scheme calc
_refine_ls_wR_factor_gt 0.1244
_refine_ls_wR_factor_ref 0.1297
_reflns_number_gt 9388
_reflns_number_total 10509
_reflns_threshold_expression >2sigma(I)
_cod_data_source_file om100864g_si_013.cif
_cod_data_source_block jja129
_cod_depositor_comments
;
The following automatic conversions were performed:

'_symmetry_cell_setting' value 'Triclinic' changed to 'triclinic'
according to /home/saulius/struct/CIF-dictionaries/cif_core.dic
dictionary named 'cif_core.dic' version 2.4.1 from 2010-06-29.

Automatic conversion script
Id: cif_fix_values 1715 2011-07-08 13:25:40Z adriana 
;
_cod_original_sg_symbol_H-M P-1
_cod_database_code 4063706

loop_
_symmetry_equiv_pos_as_xyz
'x, y, z'
'-x, -y, -z'

loop_
_atom_site_label
_atom_site_type_symbol
_atom_site_fract_x
_atom_site_fract_y
_atom_site_fract_z
_atom_site_U_iso_or_equiv
_atom_site_adp_type
_atom_site_occupancy
_atom_site_symmetry_multiplicity
_atom_site_calc_flag
_atom_site_refinement_flags
Ir1 Ir 0.318527(12) 0.615152(11) 0.252249(10) 0.01561(5) Uani 1 1 d .
C1 C 0.4802(4) 0.4679(3) 0.3022(3) 0.0171(6) Uani 1 1 d .
P1 P 0.46900(10) 0.73176(9) 0.29969(8) 0.01859(17) Uani 1 1 d .
P2 P 0.24027(10) 0.43364(10) 0.22921(8) 0.01919(17) Uani 1 1 d .
P3 P 0.14919(10) 0.76835(10) 0.19122(9) 0.01893(17) Uani 1 1 d .
C2 C 0.5822(4) 0.4972(4) 0.3620(3) 0.0211(7) Uani 1 1 d .
C3 C 0.6931(4) 0.4006(4) 0.3894(4) 0.0273(8) Uani 1 1 d .
H3A H 0.7615 0.4235 0.4285 0.033 Uiso 1 1 calc R
C4 C 0.7036(5) 0.2711(5) 0.3596(4) 0.0309(9) Uani 1 1 d .
H4A H 0.7787 0.2052 0.3785 0.037 Uiso 1 1 calc R
C5 C 0.6046(5) 0.2392(4) 0.3027(4) 0.0279(8) Uani 1 1 d .
H5A H 0.6109 0.1505 0.2831 0.033 Uiso 1 1 calc R
C6 C 0.4947(4) 0.3351(4) 0.2731(3) 0.0220(7) Uani 1 1 d .
C7 C 0.3883(5) 0.2976(4) 0.2093(4) 0.0263(8) Uani 1 1 d .
H7A H 0.3640 0.2148 0.2351 0.032 Uiso 1 1 calc R
H7B H 0.4227 0.2871 0.1336 0.032 Uiso 1 1 calc R
C8 C 0.1365(5) 0.3805(5) 0.3462(5) 0.0332(10) Uani 1 1 d .
F8A F 0.0229(4) 0.4691(4) 0.3738(4) 0.0556(11) Uani 1 1 d .
F8B F 0.2118(5) 0.3642(5) 0.4294(3) 0.0540(11) Uani 1 1 d .
F8C F 0.0971(5) 0.2686(4) 0.3313(4) 0.0559(11) Uani 1 1 d .
C9 C 0.1320(6) 0.3927(5) 0.1256(5) 0.0352(11) Uani 1 1 d .
F9A F 0.1507(5) 0.2633(3) 0.1111(4) 0.0587(12) Uani 1 1 d .
F9B F 0.1701(5) 0.4424(4) 0.0327(3) 0.0472(9) Uani 1 1 d .
F9C F -0.0029(4) 0.4385(3) 0.1472(3) 0.0455(9) Uani 1 1 d .
C10 C 0.5718(4) 0.6366(4) 0.3949(3) 0.0231(7) Uani 1 1 d .
H10A H 0.6644 0.6580 0.3922 0.028 Uiso 1 1 calc R
H10B H 0.5259 0.6529 0.4675 0.028 Uiso 1 1 calc R
C11 C 0.6089(5) 0.7524(5) 0.1929(4) 0.0308(9) Uani 1 1 d .
F11A F 0.6839(5) 0.8362(5) 0.2203(4) 0.0663(13) Uani 1 1 d .
F11B F 0.6978(4) 0.6401(4) 0.1760(4) 0.0616(12) Uani 1 1 d .
F11C F 0.5627(4) 0.7933(8) 0.1031(4) 0.086(2) Uani 1 1 d .
C12 C 0.4395(5) 0.8977(4) 0.3649(4) 0.0279(8) Uani 1 1 d .
F12A F 0.3363(4) 0.9077(3) 0.4415(3) 0.0414(7) Uani 1 1 d .
F12B F 0.5504(4) 0.9127(3) 0.4112(3) 0.0432(8) Uani 1 1 d .
F12C F 0.4077(4) 0.9982(3) 0.3009(3) 0.0457(9) Uani 1 1 d .
C13 C 0.2043(5) 0.8912(4) 0.0940(4) 0.0280(8) Uani 1 1 d .
F13A F 0.3057(4) 0.9406(3) 0.1319(3) 0.0404(7) Uani 1 1 d .
F13B F 0.1005(4) 0.9948(3) 0.0793(3) 0.0396(7) Uani 1 1 d .
C14 C 0.2611(6) 0.8371(6) -0.0171(4) 0.0364(11) Uani 1 1 d .
F14A F 0.3508(4) 0.7248(4) -0.0125(3) 0.0521(10) Uani 1 1 d .
F14B F 0.1595(5) 0.8162(5) -0.0717(3) 0.0558(10) Uani 1 1 d .
F14C F 0.3232(6) 0.9203(5) -0.0718(4) 0.0677(13) Uani 1 1 d .
C15 C 0.0382(5) 0.8949(4) 0.2881(4) 0.0267(8) Uani 1 1 d .
F15B F 0.1132(4) 0.9820(3) 0.3147(3) 0.0375(7) Uani 1 1 d .
C16 C -0.0156(5) 0.8365(5) 0.3917(4) 0.0313(9) Uani 1 1 d .
F15C F -0.0750(3) 0.9632(3) 0.2456(3) 0.0355(7) Uani 1 1 d .
F16A F -0.0833(4) 0.7443(4) 0.3683(3) 0.0438(8) Uani 1 1 d .
F16B F -0.1028(4) 0.9291(4) 0.4477(3) 0.0540(10) Uani 1 1 d .
F16C F 0.0843(4) 0.7838(4) 0.4480(3) 0.0449(8) Uani 1 1 d .
C17 C 0.0119(5) 0.7289(5) 0.1210(5) 0.0313(9) Uani 1 1 d .
H17A H -0.0501 0.8100 0.1019 0.047 Uiso 1 1 calc R
H17B H -0.0404 0.6764 0.1665 0.047 Uiso 1 1 calc R
H17C H 0.0521 0.6790 0.0567 0.047 Uiso 1 1 calc R

loop_
_atom_site_aniso_label
_atom_site_aniso_U_11
_atom_site_aniso_U_22
_atom_site_aniso_U_33
_atom_site_aniso_U_23
_atom_site_aniso_U_13
_atom_site_aniso_U_12
Ir1 0.01572(7) 0.01729(7) 0.01426(8) 0.00062(4) -0.00199(5) -0.00421(5)
C1 0.0157(13) 0.0164(13) 0.0188(16) 0.0006(11) -0.0011(12) -0.0022(10)
P1 0.0185(4) 0.0203(4) 0.0184(4) 0.0012(3) -0.0026(3) -0.0071(3)
P2 0.0212(4) 0.0197(4) 0.0187(4) 0.0006(3) -0.0062(3) -0.0070(3)
P3 0.0179(4) 0.0203(4) 0.0182(4) 0.0010(3) -0.0026(3) -0.0027(3)
C2 0.0200(15) 0.0248(16) 0.0185(17) 0.0030(13) -0.0034(13) -0.0038(12)
C3 0.0217(16) 0.0307(19) 0.029(2) 0.0040(16) -0.0071(15) -0.0026(14)
C4 0.0271(19) 0.030(2) 0.032(2) 0.0029(17) -0.0051(17) 0.0030(15)
C5 0.0279(18) 0.0226(17) 0.031(2) 0.0019(15) -0.0036(16) 0.0004(14)
C6 0.0222(15) 0.0233(16) 0.0206(18) 0.0009(13) -0.0037(13) -0.0046(12)
C7 0.0285(18) 0.0198(16) 0.031(2) -0.0023(14) -0.0080(16) -0.0029(14)
C8 0.033(2) 0.032(2) 0.038(3) 0.0076(18) 0.0001(19) -0.0161(17)
F8A 0.043(2) 0.053(2) 0.066(3) 0.0004(19) 0.0231(19) -0.0110(16)
F8B 0.062(2) 0.082(3) 0.0252(18) 0.0195(18) -0.0069(16) -0.031(2)
F8C 0.069(3) 0.0419(18) 0.066(3) 0.0081(17) 0.005(2) -0.0380(18)
C9 0.048(3) 0.028(2) 0.034(3) -0.0026(17) -0.023(2) -0.0093(19)
F9A 0.083(3) 0.0292(15) 0.072(3) -0.0089(16) -0.051(2) -0.0100(17)
F9B 0.066(2) 0.050(2) 0.0238(16) -0.0077(13) -0.0177(16) -0.0033(17)
F9C 0.0356(16) 0.0444(18) 0.064(2) 0.0038(16) -0.0256(16) -0.0152(13)
C10 0.0253(17) 0.0254(17) 0.0204(18) 0.0010(13) -0.0060(14) -0.0083(13)
C11 0.0245(18) 0.043(2) 0.027(2) 0.0088(18) -0.0004(16) -0.0126(17)
F11A 0.053(2) 0.076(3) 0.079(3) -0.014(2) 0.023(2) -0.047(2)
F11B 0.054(2) 0.051(2) 0.068(3) 0.0030(19) 0.037(2) -0.0041(18)
F11C 0.036(2) 0.184(6) 0.040(2) 0.050(3) -0.0072(17) -0.029(3)
C12 0.034(2) 0.0220(17) 0.030(2) -0.0020(15) -0.0079(17) -0.0077(15)
F12A 0.0434(18) 0.0383(16) 0.0398(19) -0.0170(13) 0.0023(14) -0.0045(13)
F12B 0.0418(17) 0.0384(16) 0.055(2) -0.0131(15) -0.0197(16) -0.0131(13)
F12C 0.068(2) 0.0230(13) 0.051(2) 0.0076(13) -0.0240(18) -0.0138(14)
C13 0.0299(19) 0.0294(19) 0.024(2) 0.0088(15) -0.0050(16) -0.0044(15)
F13A 0.0445(18) 0.0472(18) 0.0364(18) 0.0133(14) -0.0094(14) -0.0240(14)
F13B 0.0448(17) 0.0308(14) 0.0388(18) 0.0128(12) -0.0075(14) 0.0029(12)
C14 0.039(2) 0.045(3) 0.023(2) 0.0079(18) 0.0002(19) -0.005(2)
F14A 0.055(2) 0.058(2) 0.0299(18) 0.0039(15) 0.0122(15) 0.0124(18)
F14B 0.055(2) 0.085(3) 0.0251(17) -0.0031(17) -0.0090(16) -0.007(2)
F14C 0.093(4) 0.073(3) 0.039(2) 0.015(2) 0.016(2) -0.032(3)
C15 0.0254(17) 0.0263(18) 0.026(2) -0.0005(15) -0.0050(15) 0.0001(14)
F15B 0.0431(17) 0.0293(13) 0.0409(18) -0.0107(12) -0.0035(14) -0.0091(12)
C16 0.029(2) 0.035(2) 0.026(2) -0.0018(17) 0.0047(17) -0.0001(17)
F15C 0.0279(13) 0.0379(15) 0.0335(16) 0.0022(12) -0.0026(12) 0.0094(11)
F16A 0.0442(18) 0.053(2) 0.0371(19) 0.0031(15) 0.0065(14) -0.0208(15)
F16B 0.052(2) 0.056(2) 0.039(2) -0.0100(16) 0.0125(17) 0.0165(17)
F16C 0.0416(17) 0.064(2) 0.0219(15) 0.0009(14) -0.0028(13) 0.0047(16)
C17 0.0246(18) 0.033(2) 0.038(3) -0.0003(18) -0.0140(18) -0.0051(16)

loop_
_atom_type_symbol
_atom_type_description
_atom_type_scat_dispersion_real
_atom_type_scat_dispersion_imag
_atom_type_scat_source
C C 0.0033 0.0016 'International Tables Vol C Tables 4.2.6.8 and 6.1.1.4'
H H 0.0000 0.0000 'International Tables Vol C Tables 4.2.6.8 and 6.1.1.4'
F F 0.0171 0.0103 'International Tables Vol C Tables 4.2.6.8 and 6.1.1.4'
P P 0.1023 0.0942 'International Tables Vol C Tables 4.2.6.8 and 6.1.1.4'
Ir Ir -1.4442 7.9887 'International Tables Vol C Tables 4.2.6.8 and 6.1.1.4'

loop_
_geom_angle_atom_site_label_1
_geom_angle_atom_site_label_2
_geom_angle_atom_site_label_3
_geom_angle
C1 Ir1 P2 77.90(11)
C1 Ir1 P1 77.57(11)
P2 Ir1 P1 155.46(4)
C1 Ir1 P3 177.31(11)
P2 Ir1 P3 101.15(4)
P1 Ir1 P3 103.39(4)
C2 C1 C6 116.4(3)
C2 C1 Ir1 122.1(3)
C6 C1 Ir1 121.5(3)
C10 P1 C12 98.8(2)
C10 P1 C11 100.6(2)
C12 P1 C11 98.8(2)
C10 P1 Ir1 107.73(14)
C12 P1 Ir1 130.84(16)
C11 P1 Ir1 115.29(18)
C7 P2 C8 103.0(2)
C7 P2 C9 99.9(2)
C8 P2 C9 96.7(3)
C7 P2 Ir1 108.09(15)
C8 P2 Ir1 115.66(18)
C9 P2 Ir1 129.88(17)
C17 P3 C13 98.1(2)
C17 P3 C15 98.4(2)
C13 P3 C15 96.1(2)
C17 P3 Ir1 123.24(16)
C13 P3 Ir1 116.92(14)
C15 P3 Ir1 118.82(14)
C3 C2 C1 121.8(4)
C3 C2 C10 119.6(4)
C1 C2 C10 118.6(3)
C4 C3 C2 120.2(4)
C4 C3 H3A 119.9
C2 C3 H3A 119.9
C5 C4 C3 119.4(4)
C5 C4 H4A 120.3
C3 C4 H4A 120.3
C4 C5 C6 121.0(4)
C4 C5 H5A 119.5
C6 C5 H5A 119.5
C5 C6 C1 121.2(4)
C5 C6 C7 119.9(4)
C1 C6 C7 118.9(3)
C6 C7 P2 104.2(3)
C6 C7 H7A 110.9
P2 C7 H7A 110.9
C6 C7 H7B 110.9
P2 C7 H7B 110.9
H7A C7 H7B 108.9
F8A C8 F8C 106.7(4)
F8A C8 F8B 107.1(5)
F8C C8 F8B 107.3(4)
F8A C8 P2 112.0(4)
F8C C8 P2 114.0(4)
F8B C8 P2 109.4(3)
F9C C9 F9A 107.1(5)
F9C C9 F9B 107.7(4)
F9A C9 F9B 106.5(5)
F9C C9 P2 114.0(4)
F9A C9 P2 111.6(3)
F9B C9 P2 109.6(4)
C2 C10 P1 104.2(3)
C2 C10 H10A 110.9
P1 C10 H10A 110.9
C2 C10 H10B 110.9
P1 C10 H10B 110.9
H10A C10 H10B 108.9
F11C C11 F11B 108.4(6)
F11C C11 F11A 106.4(5)
F11B C11 F11A 105.1(5)
F11C C11 P1 114.0(3)
F11B C11 P1 109.7(3)
F11A C11 P1 112.8(4)
F12C C12 F12A 107.5(4)
F12C C12 F12B 107.4(4)
F12A C12 F12B 106.5(4)
F12C C12 P1 114.8(3)
F12A C12 P1 109.1(3)
F12B C12 P1 111.2(3)
F13A C13 F13B 106.3(4)
F13A C13 C14 106.2(4)
F13B C13 C14 105.9(4)
F13A C13 P3 109.5(3)
F13B C13 P3 112.6(3)
C14 C13 P3 115.6(3)
F14A C14 F14C 108.1(5)
F14A C14 F14B 107.6(5)
F14C C14 F14B 107.2(5)
F14A C14 C13 111.4(4)
F14C C14 C13 111.3(5)
F14B C14 C13 111.0(4)
F15C C15 F15B 107.5(4)
F15C C15 C16 106.0(4)
F15B C15 C16 107.2(4)
F15C C15 P3 112.0(3)
F15B C15 P3 109.5(3)
C16 C15 P3 114.3(3)
F16C C16 F16B 109.4(5)
F16C C16 F16A 108.6(4)
F16B C16 F16A 108.3(4)
F16C C16 C15 112.1(4)
F16B C16 C15 109.5(4)
F16A C16 C15 109.0(4)
P3 C17 H17A 109.5
P3 C17 H17B 109.5
H17A C17 H17B 109.5
P3 C17 H17C 109.5
H17A C17 H17C 109.5
H17B C17 H17C 109.5

loop_
_geom_bond_atom_site_label_1
_geom_bond_atom_site_label_2
_geom_bond_distance
Ir1 C1 2.118(3)
Ir1 P2 2.2280(10)
Ir1 P1 2.2455(10)
Ir1 P3 2.2546(10)
C1 C2 1.407(6)
C1 C6 1.415(5)
P1 C10 1.810(4)
P1 C12 1.886(5)
P1 C11 1.894(5)
P2 C7 1.820(4)
P2 C8 1.875(5)
P2 C9 1.885(5)
P3 C17 1.819(5)
P3 C13 1.898(4)
P3 C15 1.912(5)
C2 C3 1.398(5)
C2 C10 1.500(6)
C3 C4 1.390(7)
C3 H3A 0.9500
C4 C5 1.372(7)
C4 H4A 0.9500
C5 C6 1.396(6)
C5 H5A 0.9500
C6 C7 1.509(6)
C7 H7A 0.9900
C7 H7B 0.9900
C8 F8A 1.323(7)
C8 F8C 1.329(6)
C8 F8B 1.342(7)
C9 F9C 1.330(7)
C9 F9A 1.338(6)
C9 F9B 1.339(7)
C10 H10A 0.9900
C10 H10B 0.9900
C11 F11C 1.303(6)
C11 F11B 1.319(6)
C11 F11A 1.333(7)
C12 F12C 1.324(5)
C12 F12A 1.335(6)
C12 F12B 1.336(6)
C13 F13A 1.353(6)
C13 F13B 1.354(5)
C13 C14 1.539(7)
C14 F14A 1.321(6)
C14 F14C 1.323(7)
C14 F14B 1.333(7)
C15 F15C 1.355(5)
C15 F15B 1.356(6)
C15 C16 1.541(7)
C16 F16C 1.303(6)
C16 F16B 1.321(6)
C16 F16A 1.337(7)
C17 H17A 0.9800
C17 H17B 0.9800
C17 H17C 0.9800

loop_
_geom_torsion_atom_site_label_1
_geom_torsion_atom_site_label_2
_geom_torsion_atom_site_label_3
_geom_torsion_atom_site_label_4
_geom_torsion
C1 C6 C7 P2 -19.0(5)
C1 C2 C10 P1 -23.4(5)
